data_1504232
loop_
_publ_author_name
'Webster, Robert'
'Lautens, Mark'

_publ_section_title
;
 Conformational effects in diastereoselective aryne Diels-Alder reactions:
 synthesis of benzo-fused [2.2.1] heterobicycles.
;
_journal_issue 20
_journal_name_full 'Organic letters'
_journal_page_first 4688
_journal_page_last 4691
_journal_paper_doi 10.1021/ol9019869
_journal_volume 11
_journal_year 2009
_chemical_absolute_configuration ad
_chemical_formula_moiety 'C25 H27 N2 O3 S, C H4 O, Cl'
_chemical_formula_sum 'C26 H31 Cl N2 O4 S'
_chemical_formula_weight 503.04
_chemical_name_systematic
; 
? 
;
_space_group_IT_number 19
_symmetry_cell_setting orthorhombic
_symmetry_space_group_name_Hall 'P 2ac 2ab'
_symmetry_space_group_name_H-M 'P 21 21 21'
_atom_sites_solution_hydrogens geom
_atom_sites_solution_primary direct
_atom_sites_solution_secondary difmap
_audit_creation_method SHELXL-97
_cell_angle_alpha 90.00
_cell_angle_beta 90.00
_cell_angle_gamma 90.00
_cell_formula_units_Z 4
_cell_length_a 7.1052(2)
_cell_length_b 11.8008(3)
_cell_length_c 28.9702(7)
_cell_measurement_reflns_used 15506
_cell_measurement_temperature 150(1)
_cell_measurement_theta_max 27.5
_cell_measurement_theta_min 2.7
_cell_volume 2429.07(11)
_computing_cell_refinement 'Denzo-SMN (Otwinowski & Minor, 1997)'
_computing_data_collection 'Collect (Nonius B.V., 1997-2002)'
_computing_data_reduction Denzo-SMN
_computing_molecular_graphics 'PLATON (Spek, 2003)'
_computing_publication_material 'SHELXTL V6.1'
_computing_structure_refinement 'SHELXTL V6.1 (Sheldrick, 2008)'
_computing_structure_solution 'SIR-92 (Altomare et al., 1994)'
_diffrn_ambient_temperature 150(2)
_diffrn_detector_area_resol_mean 9
_diffrn_measured_fraction_theta_full 0.994
_diffrn_measured_fraction_theta_max 0.994
_diffrn_measurement_device_type 'Nonius KappaCCD'
_diffrn_measurement_method '\f scans and \w scans with \k offsets'
_diffrn_radiation_monochromator graphite
_diffrn_radiation_source 'fine-focus sealed tube'
_diffrn_radiation_type MoK\a
_diffrn_radiation_wavelength 0.71073
_diffrn_reflns_av_R_equivalents 0.0375
_diffrn_reflns_av_sigmaI/netI 0.0466
_diffrn_reflns_limit_h_max 9
_diffrn_reflns_limit_h_min -9
_diffrn_reflns_limit_k_max 15
_diffrn_reflns_limit_k_min -15
_diffrn_reflns_limit_l_max 37
_diffrn_reflns_limit_l_min -37
_diffrn_reflns_number 15506
_diffrn_reflns_theta_full 27.46
_diffrn_reflns_theta_max 27.46
_diffrn_reflns_theta_min 2.73
_diffrn_standards_number 0
_exptl_absorpt_coefficient_mu '0.280 Absorption correction'
_exptl_absorpt_correction_T_max 0.981
_exptl_absorpt_correction_T_min 0.893
_exptl_absorpt_correction_type multi-scan
_exptl_absorpt_process_details
;
multi-scan from symmetry-related measurements 
Sortav (Blessing 1995)
;
_exptl_crystal_colour colourless
_exptl_crystal_density_diffrn 1.376
_exptl_crystal_density_method 'not measured'
_exptl_crystal_description plate
_exptl_crystal_F_000 1064
_exptl_crystal_size_max 0.25
_exptl_crystal_size_mid 0.25
_exptl_crystal_size_min 0.12
_refine_diff_density_max 0.219
_refine_diff_density_min -0.282
_refine_diff_density_rms 0.049
_refine_ls_abs_structure_details 'Flack H D (1983), Acta Cryst. A39, 876-881'
_refine_ls_abs_structure_Flack 0.03(6)
_refine_ls_extinction_coef 0.0043(10)
_refine_ls_extinction_expression Fc^*^=kFc[1+0.001xFc^2^\l^3^/sin(2\q)]^-1/4^
_refine_ls_extinction_method SHELXL
_refine_ls_goodness_of_fit_ref 1.050
_refine_ls_hydrogen_treatment mixed
_refine_ls_matrix_type full
_refine_ls_number_parameters 330
_refine_ls_number_reflns 5263
_refine_ls_number_restraints 2
_refine_ls_restrained_S_all 1.050
_refine_ls_R_factor_all 0.0502
_refine_ls_R_factor_gt 0.0390
_refine_ls_shift/su_max 0.002
_refine_ls_shift/su_mean 0.000
_refine_ls_structure_factor_coef Fsqd
_refine_ls_weighting_details 'calc w=1/[\s^2^(Fo^2^)+(0.0476P)^2^+0.6103P] where P=(Fo^2^+2Fc^2^)/3'
_refine_ls_weighting_scheme calc
_refine_ls_wR_factor_gt 0.0915
_refine_ls_wR_factor_ref 0.0969
_reflns_number_gt 4551
_reflns_number_total 5263
_reflns_threshold_expression I>2\s(I)
_cod_data_source_file ol9019869_si_011.cif
_cod_data_source_block k08314
_cod_depositor_comments
;
The following automatic conversions were performed:

'_symmetry_cell_setting' value 'Orthorhombic' changed to
'orthorhombic' according to
/home/saulius/struct/CIF-dictionaries/cif_core.dic dictionary named
'cif_core.dic' version 2.4.2 from 2011-04-26.

Automatic conversion script
Id: cif_fix_values 1715 2011-07-08 13:25:40Z adriana 
;
_cod_database_code 1504232

loop_
_symmetry_equiv_pos_as_xyz
'x, y, z'
'-x+1/2, -y, z+1/2'
'x+1/2, -y+1/2, -z'
'-x, y+1/2, -z+1/2'

loop_
_atom_site_label
_atom_site_type_symbol
_atom_site_fract_x
_atom_site_fract_y
_atom_site_fract_z
_atom_site_U_iso_or_equiv
_atom_site_adp_type
_atom_site_occupancy
_atom_site_symmetry_multiplicity
_atom_site_calc_flag
_atom_site_refinement_flags
_atom_site_disorder_assembly
_atom_site_disorder_group
Cl1 Cl -0.05350(9) 0.28959(5) 0.57316(2) 0.03794(17) Uani 1 1 d . . .
S1 S 0.35705(8) 0.67494(4) 0.548106(19) 0.02403(14) Uani 1 1 d . . .
O1 O 0.3824(2) 0.70190(13) 0.50027(5) 0.0307(4) Uani 1 1 d . . .
O2 O 0.1840(2) 0.70922(13) 0.56897(5) 0.0287(4) Uani 1 1 d . . .
O3 O 0.4274(2) 0.35923(13) 0.52459(6) 0.0288(4) Uani 1 1 d . . .
N1 N 0.3914(3) 0.53270(14) 0.55456(6) 0.0225(4) Uani 1 1 d . . .
N2 N 0.1088(3) 0.34901(15) 0.47757(7) 0.0244(4) Uani 1 1 d . . .
H1N H 0.200(4) 0.302(2) 0.4640(8) 0.029 Uiso 1 1 d . . .
H2N H 0.059(4) 0.323(2) 0.5042(9) 0.029 Uiso 1 1 d . . .
C1 C 0.5517(3) 0.71502(19) 0.58356(8) 0.0277(5) Uani 1 1 d . . .
H1A H 0.6628 0.7330 0.5643 0.033 Uiso 1 1 calc R . .
H1B H 0.5196 0.7825 0.6023 0.033 Uiso 1 1 calc R . .
C2 C 0.5923(3) 0.61414(19) 0.61454(8) 0.0240(5) Uani 1 1 d . . .
C3 C 0.7989(3) 0.6012(2) 0.63000(9) 0.0324(6) Uani 1 1 d . . .
H3A H 0.8467 0.6719 0.6442 0.039 Uiso 1 1 calc R . .
H3B H 0.8811 0.5800 0.6038 0.039 Uiso 1 1 calc R . .
C4 C 0.7861(3) 0.5040(2) 0.66604(9) 0.0357(6) Uani 1 1 d . . .
H4A H 0.8580 0.4367 0.6558 0.043 Uiso 1 1 calc R . .
H4B H 0.8343 0.5288 0.6965 0.043 Uiso 1 1 calc R . .
C5 C 0.5728(3) 0.4782(2) 0.66828(8) 0.0287(5) Uani 1 1 d . . .
H5A H 0.5322 0.4394 0.6973 0.034 Uiso 1 1 calc R . .
C6 C 0.5172(3) 0.41494(19) 0.62365(8) 0.0284(5) Uani 1 1 d . . .
H6A H 0.5976 0.3475 0.6187 0.034 Uiso 1 1 calc R . .
H6B H 0.3836 0.3912 0.6244 0.034 Uiso 1 1 calc R . .
C7 C 0.5514(3) 0.50545(17) 0.58627(8) 0.0239(5) Uani 1 1 d . . .
H7A H 0.6650 0.4847 0.5677 0.029 Uiso 1 1 calc R . .
C8 C 0.4824(3) 0.5956(2) 0.66092(8) 0.0263(5) Uani 1 1 d . . .
C9 C 0.5341(4) 0.6854(2) 0.69741(8) 0.0357(6) Uani 1 1 d . . .
H9A H 0.4633 0.6708 0.7258 0.054 Uiso 1 1 calc R . .
H9B H 0.5027 0.7609 0.6857 0.054 Uiso 1 1 calc R . .
H9C H 0.6693 0.6814 0.7039 0.054 Uiso 1 1 calc R . .
C10 C 0.2670(3) 0.5900(2) 0.65893(8) 0.0296(5) Uani 1 1 d . . .
H10A H 0.2172 0.5765 0.6900 0.044 Uiso 1 1 calc R . .
H10B H 0.2286 0.5280 0.6385 0.044 Uiso 1 1 calc R . .
H10C H 0.2176 0.6618 0.6470 0.044 Uiso 1 1 calc R . .
C11 C 0.3477(3) 0.44997(18) 0.52251(7) 0.0220(4) Uani 1 1 d . . .
C12 C 0.1919(3) 0.46544(18) 0.48673(8) 0.0232(5) Uani 1 1 d . . .
C13 C 0.0083(3) 0.52890(19) 0.49759(8) 0.0263(5) Uani 1 1 d . . .
H13 H -0.0063 0.5903 0.5185 0.032 Uiso 1 1 calc R . .
C14 C -0.1254(3) 0.4819(2) 0.47241(8) 0.0303(5) Uani 1 1 d . . .
H14 H -0.2545 0.5030 0.4724 0.036 Uiso 1 1 calc R . .
C15 C -0.0379(3) 0.38827(19) 0.44335(8) 0.0268(5) Uani 1 1 d . . .
H15A H -0.1250 0.3294 0.4307 0.032 Uiso 1 1 calc R . .
C16 C 0.0933(3) 0.44619(18) 0.40933(8) 0.0268(5) Uani 1 1 d . . .
C17 C 0.0867(4) 0.4563(2) 0.36269(9) 0.0332(6) Uani 1 1 d . . .
H17A H -0.0143 0.4246 0.3455 0.040 Uiso 1 1 calc R . .
C18 C 0.2355(4) 0.5157(2) 0.34007(8) 0.0321(6) Uani 1 1 d . . .
C19 C 0.2386(4) 0.5293(2) 0.29119(9) 0.0408(7) Uani 1 1 d . . .
H19A H 0.1381 0.4998 0.2732 0.049 Uiso 1 1 calc R . .
C20 C 0.3839(5) 0.5840(2) 0.26986(9) 0.0468(8) Uani 1 1 d . . .
H20A H 0.3833 0.5927 0.2373 0.056 Uiso 1 1 calc R . .
C21 C 0.5343(5) 0.6276(2) 0.29592(9) 0.0478(8) Uani 1 1 d . . .
H21A H 0.6357 0.6649 0.2809 0.057 Uiso 1 1 calc R . .
C22 C 0.5349(4) 0.6163(2) 0.34330(8) 0.0361(6) Uani 1 1 d . . .
H22A H 0.6373 0.6458 0.3607 0.043 Uiso 1 1 calc R . .
C23 C 0.3857(4) 0.56170(18) 0.36626(8) 0.0297(5) Uani 1 1 d . . .
C24 C 0.3860(3) 0.55170(18) 0.41565(8) 0.0259(5) Uani 1 1 d . . .
H24A H 0.4838 0.5844 0.4336 0.031 Uiso 1 1 calc R . .
C25 C 0.2431(3) 0.49437(18) 0.43597(8) 0.0241(5) Uani 1 1 d . . .
C1S C 0.1081(9) 0.1864(4) 0.68703(18) 0.1015(18) Uani 1 1 d . A 1
H1S1 H 0.1357 0.1966 0.7199 0.152 Uiso 0.50 1 calc PR A 1
H1S2 H 0.1518 0.1115 0.6771 0.152 Uiso 0.50 1 calc PR A 1
H1S3 H -0.0279 0.1923 0.6820 0.152 Uiso 0.50 1 calc PR A 1
H1A1 H 0.2034 0.2258 0.7055 0.152 Uiso 0.50 1 calc PR B 2
H1A2 H 0.0732 0.1154 0.7024 0.152 Uiso 0.50 1 calc PR B 2
H1A3 H -0.0034 0.2346 0.6839 0.152 Uiso 0.50 1 calc PR B 2
O1S O 0.1801(10) 0.2518(7) 0.6671(2) 0.096(2) Uani 0.50 1 d PD A 1
H2O H 0.144(17) 0.268(11) 0.6388(17) 0.143 Uiso 0.50 1 d PD C 1
O1A O 0.1877(6) 0.1605(4) 0.63927(17) 0.0571(11) Uani 0.50 1 d PD B 2
H1O H 0.105(8) 0.188(7) 0.619(2) 0.086 Uiso 0.50 1 d PD D 2

loop_
_atom_site_aniso_label
_atom_site_aniso_U_11
_atom_site_aniso_U_22
_atom_site_aniso_U_33
_atom_site_aniso_U_23
_atom_site_aniso_U_13
_atom_site_aniso_U_12
Cl1 0.0448(4) 0.0420(3) 0.0270(3) -0.0013(3) 0.0029(3) -0.0071(3)
S1 0.0303(3) 0.0195(2) 0.0223(3) 0.0010(2) -0.0004(2) -0.0005(2)
O1 0.0458(10) 0.0244(7) 0.0218(8) 0.0030(7) -0.0012(7) -0.0035(8)
O2 0.0310(8) 0.0259(8) 0.0293(8) -0.0027(7) -0.0020(7) 0.0058(7)
O3 0.0337(8) 0.0243(8) 0.0283(9) -0.0020(6) -0.0055(7) 0.0086(7)
N1 0.0245(9) 0.0203(8) 0.0227(9) 0.0000(7) -0.0004(8) 0.0010(8)
N2 0.0268(10) 0.0205(9) 0.0259(10) 0.0014(8) -0.0020(8) -0.0033(8)
C1 0.0311(12) 0.0250(11) 0.0270(12) -0.0020(9) 0.0003(10) -0.0080(10)
C2 0.0231(11) 0.0272(11) 0.0217(11) -0.0006(9) 0.0010(9) -0.0022(9)
C3 0.0251(12) 0.0407(14) 0.0313(13) -0.0027(11) -0.0050(10) -0.0035(11)
C4 0.0315(13) 0.0460(15) 0.0295(13) -0.0019(11) -0.0076(11) 0.0074(12)
C5 0.0303(12) 0.0329(12) 0.0229(11) 0.0038(10) -0.0018(10) 0.0030(11)
C6 0.0296(12) 0.0259(12) 0.0298(13) 0.0023(9) -0.0060(10) 0.0039(10)
C7 0.0216(10) 0.0272(11) 0.0231(11) -0.0015(9) -0.0027(9) 0.0005(10)
C8 0.0286(12) 0.0293(12) 0.0209(11) 0.0007(10) 0.0002(9) 0.0005(10)
C9 0.0427(14) 0.0381(13) 0.0264(12) -0.0023(11) 0.0000(11) 0.0015(13)
C10 0.0288(12) 0.0335(13) 0.0265(13) 0.0059(10) 0.0062(10) 0.0019(11)
C11 0.0230(10) 0.0225(10) 0.0204(10) 0.0014(8) 0.0009(9) -0.0006(10)
C12 0.0244(11) 0.0201(10) 0.0250(11) 0.0023(9) -0.0013(9) -0.0006(9)
C13 0.0292(11) 0.0225(11) 0.0273(12) 0.0016(9) 0.0016(10) 0.0043(10)
C14 0.0247(11) 0.0319(12) 0.0344(13) 0.0076(10) -0.0037(11) 0.0005(11)
C15 0.0266(11) 0.0256(11) 0.0283(12) 0.0038(9) -0.0079(10) -0.0021(10)
C16 0.0317(13) 0.0208(10) 0.0277(12) 0.0014(9) -0.0038(10) 0.0002(10)
C17 0.0405(14) 0.0304(12) 0.0287(12) -0.0011(10) -0.0104(11) -0.0016(11)
C18 0.0460(15) 0.0264(12) 0.0237(12) -0.0019(10) -0.0006(11) -0.0006(11)
C19 0.0625(18) 0.0342(14) 0.0256(13) -0.0029(11) -0.0022(13) -0.0043(14)
C20 0.078(2) 0.0387(15) 0.0241(13) -0.0038(11) 0.0066(14) -0.0088(16)
C21 0.071(2) 0.0389(15) 0.0335(15) -0.0017(12) 0.0122(15) -0.0124(15)
C22 0.0485(15) 0.0310(12) 0.0287(13) -0.0016(10) 0.0046(12) -0.0072(12)
C23 0.0425(14) 0.0210(10) 0.0257(12) -0.0007(9) 0.0023(11) 0.0005(11)
C24 0.0322(12) 0.0211(10) 0.0242(11) 0.0000(9) -0.0028(10) 0.0011(10)
C25 0.0300(12) 0.0199(11) 0.0222(12) 0.0012(8) -0.0043(9) 0.0016(10)
C1S 0.156(5) 0.056(2) 0.093(4) -0.007(2) -0.058(4) -0.001(3)
C1A 0.156(5) 0.056(2) 0.093(4) -0.007(2) -0.058(4) -0.001(3)
O1S 0.087(4) 0.127(6) 0.073(4) 0.022(4) -0.020(4) -0.032(4)
O1A 0.047(2) 0.067(3) 0.058(3) 0.008(2) -0.006(2) 0.014(2)

loop_
_atom_type_symbol
_atom_type_description
_atom_type_scat_dispersion_real
_atom_type_scat_dispersion_imag
_atom_type_scat_source
C C 0.0033 0.0016 'International Tables Vol C Tables 4.2.6.8 and 6.1.1.4'
H H 0.0000 0.0000 'International Tables Vol C Tables 4.2.6.8 and 6.1.1.4'
N N 0.0061 0.0033 'International Tables Vol C Tables 4.2.6.8 and 6.1.1.4'
O O 0.0106 0.0060 'International Tables Vol C Tables 4.2.6.8 and 6.1.1.4'
S S 0.1246 0.1234 'International Tables Vol C Tables 4.2.6.8 and 6.1.1.4'
Cl Cl 0.1484 0.1585 'International Tables Vol C Tables 4.2.6.8 and 6.1.1.4'

loop_
_geom_angle_atom_site_label_1
_geom_angle_atom_site_label_2
_geom_angle_atom_site_label_3
_geom_angle
O2 S1 O1 117.02(10)
O2 S1 N1 110.80(10)
O1 S1 N1 107.85(9)
O2 S1 C1 110.36(10)
O1 S1 C1 113.58(11)
N1 S1 C1 94.98(10)
C11 N1 C7 115.52(17)
C11 N1 S1 126.08(15)
C7 N1 S1 112.78(13)
C15 N2 C12 96.05(16)
C2 C1 S1 106.22(15)
C1 C2 C3 115.48(19)
C1 C2 C7 107.52(18)
C3 C2 C7 104.46(19)
C1 C2 C8 121.40(19)
C3 C2 C8 102.17(18)
C7 C2 C8 104.12(17)
C2 C3 C4 102.27(19)
C5 C4 C3 103.34(19)
C8 C5 C6 102.25(18)
C8 C5 C4 103.0(2)
C6 C5 C4 108.1(2)
C7 C6 C5 102.30(18)
N1 C7 C6 117.42(18)
N1 C7 C2 106.79(17)
C6 C7 C2 103.41(17)
C10 C8 C9 107.1(2)
C10 C8 C5 112.5(2)
C9 C8 C5 115.06(19)
C10 C8 C2 118.05(19)
C9 C8 C2 111.90(19)
C5 C8 C2 92.10(17)
O3 C11 N1 119.03(19)
O3 C11 C12 118.5(2)
N1 C11 C12 122.28(19)
N2 C12 C11 106.99(17)
N2 C12 C13 98.43(17)
C11 C12 C13 122.31(19)
N2 C12 C25 97.15(17)
C11 C12 C25 119.95(18)
C13 C12 C25 106.60(17)
C14 C13 C12 107.1(2)
C13 C14 C15 108.4(2)
N2 C15 C16 98.07(18)
N2 C15 C14 98.15(18)
C16 C15 C14 106.43(18)
C17 C16 C25 121.8(2)
C17 C16 C15 131.6(2)
C25 C16 C15 106.57(19)
C16 C17 C18 118.3(2)
C23 C18 C19 118.5(2)
C23 C18 C17 120.0(2)
C19 C18 C17 121.5(2)
C20 C19 C18 121.0(3)
C19 C20 C21 120.3(3)
C22 C21 C20 120.1(3)
C21 C22 C23 120.8(3)
C22 C23 C18 119.3(2)
C22 C23 C24 120.5(2)
C18 C23 C24 120.2(2)
C25 C24 C23 118.2(2)
C24 C25 C16 121.4(2)
C24 C25 C12 134.2(2)
C16 C25 C12 104.40(18)

loop_
_geom_bond_atom_site_label_1
_geom_bond_atom_site_label_2
_geom_bond_distance
S1 O2 1.4284(17)
S1 O1 1.4331(16)
S1 N1 1.7065(18)
S1 C1 1.786(2)
O3 C11 1.213(3)
N1 C11 1.383(3)
N1 C7 1.497(3)
N2 C15 1.511(3)
N2 C12 1.519(3)
C1 C2 1.518(3)
C2 C3 1.543(3)
C2 C7 1.549(3)
C2 C8 1.569(3)
C3 C4 1.553(4)
C4 C5 1.547(3)
C5 C8 1.542(3)
C5 C6 1.544(3)
C6 C7 1.540(3)
C8 C10 1.533(3)
C8 C9 1.541(3)
C11 C12 1.527(3)
C12 C13 1.537(3)
C12 C25 1.553(3)
C13 C14 1.320(3)
C14 C15 1.522(3)
C15 C16 1.519(3)
C16 C17 1.357(3)
C16 C25 1.433(3)
C17 C18 1.428(4)
C18 C23 1.418(4)
C18 C19 1.425(3)
C19 C20 1.366(4)
C20 C21 1.406(4)
C21 C22 1.379(4)
C22 C23 1.408(4)
C23 C24 1.436(3)
C24 C25 1.354(3)
C1S O1S 1.091(7)

loop_
_geom_hbond_atom_site_label_D
_geom_hbond_atom_site_label_H
_geom_hbond_atom_site_label_A
_geom_hbond_distance_DH
_geom_hbond_distance_HA
_geom_hbond_distance_DA
_geom_hbond_angle_DHA
_geom_hbond_site_symmetry_A
N2 H1N Cl1 0.94(3) 2.32(3) 3.254(2) 172(2) 3_556
N2 H2N Cl1 0.90(3) 2.19(3) 3.081(2) 170(2) .
O1S H2O Cl1 0.88(2) 2.38(5) 3.219(6) 160(11) .
O1A H1O Cl1 0.89(2) 2.12(3) 2.988(4) 166(7) .
